data_2211767
loop_
_publ_author_name
'Li, Gao-Ning'
'Li, Jian'
'Liang, Zu-Pei'

_publ_section_title
;
 (<i>S</i>)-2-[(<i>S</i>)-2-Acetamido-3-phenylpropanamido]-3-phenylpropanoic
 acid
;
_journal_coeditor_code CI2239
_journal_issue 1
_journal_name_full 'Acta Crystallographica Section E'
_journal_page_first o372
_journal_page_last o373
_journal_paper_doi 10.1107/S1600536806053955
_journal_volume 63
_journal_year 2007
_chemical_formula_iupac 'C20 H22 N2 O4'
_chemical_formula_moiety 'C20 H22 N2 O4'
_chemical_formula_sum 'C20 H22 N2 O4'
_chemical_formula_weight 354.40
_chemical_name_systematic
;
(DL)-2-[(DL)-2-Acetamido-3-phenylpropanamido]-3-phenylpropanoic acid
;
_space_group_IT_number 4
_symmetry_cell_setting monoclinic
_symmetry_space_group_name_Hall 'P 2yb'
_symmetry_space_group_name_H-M 'P 1 21 1'
_atom_sites_solution_hydrogens geom
_atom_sites_solution_primary direct
_atom_sites_solution_secondary difmap
_cell_angle_alpha 90.00
_cell_angle_beta 96.364(5)
_cell_angle_gamma 90.00
_cell_formula_units_Z 2
_cell_length_a 10.185(3)
_cell_length_b 8.633(2)
_cell_length_c 10.427(3)
_cell_measurement_reflns_used 2129
_cell_measurement_temperature 294(2)
_cell_measurement_theta_max 24.39
_cell_measurement_theta_min 2.65
_cell_volume 911.2(4)
_computing_cell_refinement 'SAINT (Bruker, 1997)'
_computing_data_collection 'SMART (Bruker, 1997)'
_computing_data_reduction SAINT
_computing_molecular_graphics 'SHELXTL (Bruker, 1997)'
_computing_publication_material SHELXTL
_computing_structure_refinement 'SHELXL97 (Sheldrick, 1997)'
_computing_structure_solution 'SHELXS97 (Sheldrick, 1997)'
_diffrn_ambient_temperature 294(2)
_diffrn_measured_fraction_theta_full 0.995
_diffrn_measured_fraction_theta_max 0.995
_diffrn_measurement_device_type 'Bruker SMART CCD area-detector'
_diffrn_measurement_method '\f and \w'
_diffrn_radiation_monochromator graphite
_diffrn_radiation_source 'fine-focus sealed tube'
_diffrn_radiation_type MoK\a
_diffrn_radiation_wavelength 0.71073
_diffrn_reflns_av_R_equivalents 0.0277
_diffrn_reflns_av_sigmaI/netI 0.0309
_diffrn_reflns_limit_h_max 11
_diffrn_reflns_limit_h_min -12
_diffrn_reflns_limit_k_max 10
_diffrn_reflns_limit_k_min -9
_diffrn_reflns_limit_l_max 10
_diffrn_reflns_limit_l_min -13
_diffrn_reflns_number 5164
_diffrn_reflns_theta_full 26.35
_diffrn_reflns_theta_max 26.35
_diffrn_reflns_theta_min 1.97
_diffrn_standards_number 0
_exptl_absorpt_coefficient_mu 0.091
_exptl_absorpt_correction_T_max 0.9786
_exptl_absorpt_correction_T_min 0.9698
_exptl_absorpt_correction_type multi-scan
_exptl_absorpt_process_details '(SADABS; Bruker, 1997)'
_exptl_crystal_colour colourless
_exptl_crystal_density_diffrn 1.292
_exptl_crystal_density_method 'not measured'
_exptl_crystal_description Block
_exptl_crystal_F_000 376
_exptl_crystal_size_max 0.34
_exptl_crystal_size_mid 0.30
_exptl_crystal_size_min 0.24
_refine_diff_density_max 0.121
_refine_diff_density_min -0.139
_refine_ls_extinction_method none
_refine_ls_goodness_of_fit_ref 1.061
_refine_ls_hydrogen_treatment constr
_refine_ls_matrix_type full
_refine_ls_number_parameters 237
_refine_ls_number_reflns 1978
_refine_ls_number_restraints 1
_refine_ls_restrained_S_all 1.060
_refine_ls_R_factor_all 0.0524
_refine_ls_R_factor_gt 0.0351
_refine_ls_shift/su_max 0.002
_refine_ls_shift/su_mean <0.001
_refine_ls_structure_factor_coef Fsqd
_refine_ls_weighting_details 'calc w=1/[\s^2^(Fo^2^)+(0.0407P)^2^+0.0961P] where P=(Fo^2^+2Fc^2^)/3'
_refine_ls_weighting_scheme calc
_refine_ls_wR_factor_gt 0.0792
_refine_ls_wR_factor_ref 0.0883
_reflns_number_gt 1573
_reflns_number_total 1978
_reflns_threshold_expression I>2\s(I)
_cod_data_source_file ci2239.cif
_cod_data_source_block I
_cod_depositor_comments
;
The following automatic conversions were performed:
'_symmetry_cell_setting' value 'Monoclinic' changed to 'monoclinic'
according to '/home/saulius/struct/CIF-dictionaries/cif_core.dic'
dictionary named 'cif_core.dic' version 2.4.1 from 2010-06-29.

Automatic conversion script
Id: cif_fix_enum 1527 2010-12-29 10:47:43Z saulius 

The following automatic conversions were performed:

'_symmetry_cell_setting' value 'Monoclinic' changed to 'monoclinic'
according to /home/saulius/struct/CIF-dictionaries/cif_core.dic
dictionary named 'cif_core.dic' version 2.4.1 from 2010-06-29.

Automatic conversion script
Id: cif_fix_values 1715 2011-07-08 13:25:40Z adriana 
;
_cod_original_cell_volume 911.1(4)
_cod_original_sg_symbol_H-M 'P 21'
_cod_database_code 2211767
_cod_database_fobs_code 2211767

loop_
_symmetry_equiv_pos_as_xyz
'x, y, z'
'-x, y+1/2, -z'

loop_
_atom_site_type_symbol
_atom_site_label
_atom_site_fract_x
_atom_site_fract_y
_atom_site_fract_z
_atom_site_U_iso_or_equiv
_atom_site_adp_type
_atom_site_calc_flag
_atom_site_refinement_flags
_atom_site_occupancy
O O1 0.69996(18) 0.4395(3) 0.48036(15) 0.0562(5) Uani d . 1
O O2 0.53139(18) 0.3649(3) 0.57981(16) 0.0559(5) Uani d . 1
H H2A 0.5057 0.3268 0.5094 0.084 Uiso calc R 1
O O3 0.57688(18) 0.7336(2) 0.62996(16) 0.0525(5) Uani d . 1
O O4 0.4503(2) 0.9361(2) 0.98687(16) 0.0650(6) Uani d . 1
N N1 0.6224(2) 0.5530(2) 0.77869(17) 0.0433(5) Uani d . 1
H H1 0.6135 0.5233 0.8560 0.052 Uiso calc R 1
N N2 0.4033(2) 0.8729(2) 0.78138(18) 0.0448(5) Uani d . 1
H H2 0.3774 0.9056 0.7048 0.054 Uiso calc R 1
C C1 0.9695(3) 0.2567(4) 0.6947(3) 0.0646(9) Uani d . 1
H H1A 1.0103 0.3429 0.7351 0.077 Uiso calc R 1
C C2 1.0398(3) 0.1607(5) 0.6216(3) 0.0769(11) Uani d . 1
H H2B 1.1276 0.1830 0.6127 0.092 Uiso calc R 1
C C3 0.9825(4) 0.0349(5) 0.5631(3) 0.0793(11) Uani d . 1
H H3 1.0300 -0.0285 0.5129 0.095 Uiso calc R 1
C C4 0.8559(4) 0.0017(4) 0.5779(3) 0.0800(10) Uani d . 1
H H4 0.8163 -0.0861 0.5391 0.096 Uiso calc R 1
C C5 0.7857(3) 0.0963(4) 0.6495(3) 0.0644(8) Uani d . 1
H H5 0.6983 0.0721 0.6588 0.077 Uiso calc R 1
C C6 0.8408(3) 0.2257(4) 0.7079(2) 0.0505(7) Uani d . 1
C C7 0.7611(3) 0.3296(3) 0.7824(2) 0.0530(7) Uani d . 1
H H7A 0.8143 0.3619 0.8607 0.064 Uiso calc R 1
H H7B 0.6858 0.2727 0.8071 0.064 Uiso calc R 1
C C8 0.7124(2) 0.4724(3) 0.7061(2) 0.0426(6) Uani d . 1
H H8 0.7878 0.5398 0.6956 0.051 Uiso calc R 1
C C9 0.6478(2) 0.4265(3) 0.5755(2) 0.0421(6) Uani d . 1
C C10 0.5532(3) 0.6716(3) 0.7296(2) 0.0421(6) Uani d . 1
C C11 0.4359(3) 0.7133(3) 0.7976(2) 0.0428(6) Uani d . 1
H H11 0.4563 0.6914 0.8899 0.051 Uiso calc R 1
C C12 0.3218(3) 0.6105(3) 0.7428(3) 0.0548(7) Uani d . 1
H H12A 0.2982 0.6368 0.6527 0.066 Uiso calc R 1
H H12B 0.3507 0.5034 0.7466 0.066 Uiso calc R 1
C C13 0.2029(3) 0.6255(3) 0.8121(2) 0.0495(6) Uani d . 1
C C14 0.0979(3) 0.7094(4) 0.7607(3) 0.0638(8) Uani d . 1
H H14 0.1009 0.7576 0.6813 0.077 Uiso calc R 1
C C15 -0.0117(4) 0.7246(5) 0.8228(4) 0.0822(10) Uani d . 1
H H15 -0.0825 0.7833 0.7858 0.099 Uiso calc R 1
C C16 -0.0182(4) 0.6563(5) 0.9359(4) 0.0860(12) Uani d . 1
H H16 -0.0932 0.6679 0.9783 0.103 Uiso calc R 1
C C17 0.0846(4) 0.5694(5) 0.9896(3) 0.0820(12) Uani d . 1
H H17 0.0794 0.5205 1.0684 0.098 Uiso calc R 1
C C18 0.1966(3) 0.5535(4) 0.9279(3) 0.0665(8) Uani d . 1
H H18 0.2672 0.4943 0.9648 0.080 Uiso calc R 1
C C19 0.4107(2) 0.9727(3) 0.8764(2) 0.0444(6) Uani d . 1
C C20 0.3687(4) 1.1323(4) 0.8419(3) 0.0671(9) Uani d . 1
H H20A 0.2793 1.1474 0.8602 0.101 Uiso calc R 1
H H20B 0.3741 1.1491 0.7516 0.101 Uiso calc R 1
H H20C 0.4254 1.2044 0.8914 0.101 Uiso calc R 1

loop_
_atom_site_aniso_label
_atom_site_aniso_U_11
_atom_site_aniso_U_22
_atom_site_aniso_U_33
_atom_site_aniso_U_12
_atom_site_aniso_U_13
_atom_site_aniso_U_23
O1 0.0661(11) 0.0734(13) 0.0291(8) -0.0080(11) 0.0059(8) -0.0022(9)
O2 0.0598(12) 0.0696(14) 0.0380(9) -0.0108(11) 0.0048(9) -0.0142(10)
O3 0.0645(11) 0.0531(11) 0.0401(10) 0.0091(10) 0.0062(8) 0.0144(9)
O4 0.1090(17) 0.0522(12) 0.0307(9) 0.0077(12) -0.0063(10) -0.0095(9)
N1 0.0651(14) 0.0386(12) 0.0250(9) 0.0081(11) 0.0000(9) 0.0004(9)
N2 0.0688(14) 0.0386(12) 0.0256(9) 0.0055(11) -0.0014(9) -0.0016(9)
C1 0.068(2) 0.062(2) 0.0609(18) 0.0066(16) -0.0032(16) 0.0105(15)
C2 0.066(2) 0.093(3) 0.073(2) 0.025(2) 0.0176(17) 0.026(2)
C3 0.103(3) 0.073(3) 0.062(2) 0.034(2) 0.012(2) 0.0021(19)
C4 0.106(3) 0.061(2) 0.071(2) 0.020(2) -0.003(2) -0.0123(17)
C5 0.0706(19) 0.056(2) 0.0651(19) 0.0101(16) 0.0012(15) -0.0040(16)
C6 0.0607(17) 0.0512(16) 0.0380(13) 0.0111(14) -0.0016(12) 0.0070(13)
C7 0.0704(18) 0.0495(17) 0.0381(13) 0.0108(14) 0.0019(13) 0.0042(12)
C8 0.0546(14) 0.0403(15) 0.0318(12) 0.0024(12) -0.0003(11) -0.0002(11)
C9 0.0513(15) 0.0405(14) 0.0338(12) 0.0029(12) 0.0017(11) 0.0012(11)
C10 0.0595(15) 0.0394(14) 0.0258(11) 0.0000(11) -0.0030(10) -0.0014(10)
C11 0.0643(16) 0.0355(13) 0.0278(11) 0.0029(12) 0.0009(11) -0.0014(11)
C12 0.0674(18) 0.0465(16) 0.0499(15) -0.0025(14) 0.0045(13) -0.0122(13)
C13 0.0651(17) 0.0380(14) 0.0445(14) -0.0079(13) 0.0017(12) -0.0062(12)
C14 0.076(2) 0.0571(19) 0.0582(17) -0.0012(17) 0.0068(16) -0.0065(16)
C15 0.077(2) 0.080(2) 0.089(3) 0.007(2) 0.007(2) -0.016(2)
C16 0.080(2) 0.090(3) 0.092(3) -0.015(2) 0.028(2) -0.032(3)
C17 0.123(3) 0.073(2) 0.0540(18) -0.039(3) 0.027(2) -0.0105(18)
C18 0.091(2) 0.0542(18) 0.0532(17) -0.0117(18) 0.0034(16) 0.0015(16)
C19 0.0562(15) 0.0412(15) 0.0355(14) -0.0010(12) 0.0032(11) -0.0060(11)
C20 0.094(2) 0.0456(17) 0.0598(18) 0.0121(17) -0.0005(17) -0.0085(15)

loop_
_atom_type_symbol
_atom_type_description
_atom_type_scat_dispersion_real
_atom_type_scat_dispersion_imag
_atom_type_scat_source
C C 0.0033 0.0000 'International Tables Vol C Tables 4.2.6.8 and 6.1.1.4'
H H 0.0000 0.0000 'International Tables Vol C Tables 4.2.6.8 and 6.1.1.4'
N N 0.0061 0.0000 'International Tables Vol C Tables 4.2.6.8 and 6.1.1.4'
O O 0.0106 0.0000 'International Tables Vol C Tables 4.2.6.8 and 6.1.1.4'

loop_
_geom_angle_atom_site_label_1
_geom_angle_atom_site_label_2
_geom_angle_atom_site_label_3
_geom_angle
C9 O2 H2A 109.5
C10 N1 C8 121.3(2)
C10 N1 H1 119.3
C8 N1 H1 119.3
C19 N2 C11 123.7(2)
C19 N2 H2 118.2
C11 N2 H2 118.2
C6 C1 C2 120.2(3)
C6 C1 H1A 119.9
C2 C1 H1A 119.9
C3 C2 C1 120.7(3)
C3 C2 H2B 119.7
C1 C2 H2B 119.7
C2 C3 C4 119.5(3)
C2 C3 H3 120.3
C4 C3 H3 120.3
C3 C4 C5 120.2(4)
C3 C4 H4 119.9
C5 C4 H4 119.9
C4 C5 C6 121.4(3)
C4 C5 H5 119.3
C6 C5 H5 119.3
C1 C6 C5 118.0(3)
C1 C6 C7 121.5(3)
C5 C6 C7 120.5(3)
C6 C7 C8 112.5(2)
C6 C7 H7A 109.1
C8 C7 H7A 109.1
C6 C7 H7B 109.1
C8 C7 H7B 109.1
H7A C7 H7B 107.8
N1 C8 C9 111.5(2)
N1 C8 C7 108.02(19)
C9 C8 C7 110.2(2)
N1 C8 H8 109.0
C9 C8 H8 109.0
C7 C8 H8 109.0
O1 C9 O2 124.2(2)
O1 C9 C8 123.1(2)
O2 C9 C8 112.7(2)
O3 C10 N1 121.8(2)
O3 C10 C11 122.8(2)
N1 C10 C11 115.1(2)
N2 C11 C10 111.3(2)
N2 C11 C12 111.2(2)
C10 C11 C12 107.3(2)
N2 C11 H11 109.0
C10 C11 H11 109.0
C12 C11 H11 109.0
C13 C12 C11 113.4(2)
C13 C12 H12A 108.9
C11 C12 H12A 108.9
C13 C12 H12B 108.9
C11 C12 H12B 108.9
H12A C12 H12B 107.7
C14 C13 C18 118.8(3)
C14 C13 C12 120.4(3)
C18 C13 C12 120.8(3)
C13 C14 C15 121.3(3)
C13 C14 H14 119.4
C15 C14 H14 119.4
C16 C15 C14 120.4(4)
C16 C15 H15 119.8
C14 C15 H15 119.8
C15 C16 C17 120.0(4)
C15 C16 H16 120.0
C17 C16 H16 120.0
C16 C17 C18 120.2(4)
C16 C17 H17 119.9
C18 C17 H17 119.9
C13 C18 C17 119.4(3)
C13 C18 H18 120.3
C17 C18 H18 120.3
O4 C19 N2 122.0(2)
O4 C19 C20 121.9(2)
N2 C19 C20 116.1(2)
C19 C20 H20A 109.5
C19 C20 H20B 109.5
H20A C20 H20B 109.5
C19 C20 H20C 109.5
H20A C20 H20C 109.5
H20B C20 H20C 109.5

loop_
_geom_bond_atom_site_label_1
_geom_bond_atom_site_label_2
_geom_bond_distance
O1 C9 1.181(3)
O2 C9 1.305(3)
O2 H2A 0.82
O3 C10 1.216(3)
O4 C19 1.220(3)
N1 C10 1.314(3)
N1 C8 1.432(3)
N1 H1 0.86
N2 C19 1.308(3)
N2 C11 1.423(3)
N2 H2 0.86
C1 C6 1.360(4)
C1 C2 1.379(5)
C1 H1A 0.93
C2 C3 1.346(6)
C2 H2B 0.93
C3 C4 1.346(5)
C3 H3 0.93
C4 C5 1.362(5)
C4 H4 0.93
C5 C6 1.363(4)
C5 H5 0.93
C6 C7 1.485(4)
C7 C8 1.520(4)
C7 H7A 0.97
C7 H7B 0.97
C8 C9 1.498(3)
C8 H8 0.98
C10 C11 1.499(4)
C11 C12 1.523(4)
C11 H11 0.98
C12 C13 1.483(4)
C12 H12A 0.97
C12 H12B 0.97
C13 C14 1.352(4)
C13 C18 1.366(4)
C14 C15 1.357(5)
C14 H14 0.93
C15 C16 1.327(6)
C15 H15 0.93
C16 C17 1.357(5)
C16 H16 0.93
C17 C18 1.377(5)
C17 H17 0.93
C18 H18 0.93
C19 C20 1.475(4)
C20 H20A 0.96
C20 H20B 0.96
C20 H20C 0.96

loop_
_geom_hbond_atom_site_label_D
_geom_hbond_atom_site_label_H
_geom_hbond_atom_site_label_A
_geom_hbond_site_symmetry_A
_geom_hbond_distance_DH
_geom_hbond_distance_HA
_geom_hbond_distance_DA
_geom_hbond_angle_DHA
O2 H2A O3 2_646 0.82 1.79 2.598(2) 169
N1 H1 O4 2_647 0.86 1.98 2.819(3) 166
N2 H2 O1 2_656 0.86 2.02 2.872(3) 168

loop_
_geom_torsion_atom_site_label_1
_geom_torsion_atom_site_label_2
_geom_torsion_atom_site_label_3
_geom_torsion_atom_site_label_4
_geom_torsion
C6 C1 C2 C3 -0.4(5)
C1 C2 C3 C4 -1.0(5)
C2 C3 C4 C5 1.2(5)
C3 C4 C5 C6 -0.1(5)
C2 C1 C6 C5 1.4(4)
C2 C1 C6 C7 -177.9(3)
C4 C5 C6 C1 -1.2(4)
C4 C5 C6 C7 178.2(3)
C1 C6 C7 C8 79.0(3)
C5 C6 C7 C8 -100.3(3)
C10 N1 C8 C9 -50.9(3)
C10 N1 C8 C7 -172.1(2)
C6 C7 C8 N1 172.1(2)
C6 C7 C8 C9 50.0(3)
N1 C8 C9 O1 137.0(3)
C7 C8 C9 O1 -103.0(3)
N1 C8 C9 O2 -45.8(3)
C7 C8 C9 O2 74.2(3)
C8 N1 C10 O3 -12.0(4)
C8 N1 C10 C11 162.2(2)
C19 N2 C11 C10 -115.5(3)
C19 N2 C11 C12 125.0(3)
O3 C10 C11 N2 -32.5(3)
N1 C10 C11 N2 153.4(2)
O3 C10 C11 C12 89.3(3)
N1 C10 C11 C12 -84.8(3)
N2 C11 C12 C13 -65.0(3)
C10 C11 C12 C13 173.1(2)
C11 C12 C13 C14 102.6(3)
C11 C12 C13 C18 -78.2(3)
C18 C13 C14 C15 0.9(5)
C12 C13 C14 C15 -179.9(3)
C13 C14 C15 C16 -0.3(6)
C14 C15 C16 C17 -0.6(6)
C15 C16 C17 C18 0.8(6)
C14 C13 C18 C17 -0.6(5)
C12 C13 C18 C17 -179.8(3)
C16 C17 C18 C13 -0.2(5)
C11 N2 C19 O4 2.2(4)
C11 N2 C19 C20 -178.0(3)

loop_
_cod_related_entry_id
_cod_related_entry_database
_cod_related_entry_code
1 ChemSpider 1266380
